data_7159037
loop_
_publ_author_name
'Giannoulis, Angeliki'
'Ackermann, Katrin'
'Bogdanov, Alexey'
'Cordes, David B.'
'Higgins, Catherine'
'Ward, Joshua'
'Slawin, Alexandra M. Z.'
'Taylor, James E.'
'Bode, Bela E.'

_publ_section_title
;
 Synthesis of mono-nitroxides and of bis-nitroxides with varying
 electronic through-bond communication.
;
_journal_issue 2
_journal_name_full 'Organic &amp; biomolecular chemistry'
_journal_page_first 375
_journal_page_last 385
_journal_paper_doi 10.1039/d2ob01863b
_journal_volume 21
_journal_year 2023
_chemical_formula_moiety 'C9 H15.56 N2 O1.44, H2 O'
_chemical_formula_sum 'C9 H17.56 N2 O2.44'
_chemical_formula_weight 192.85
_space_group_crystal_system triclinic
_space_group_IT_number 2
_space_group_name_Hall '-P 1'
_space_group_name_H-M_alt 'P -1'
_atom_sites_solution_hydrogens mixed
_atom_sites_solution_primary direct
_audit_creation_date 2022-10-08
_audit_creation_method
;
Olex2 1.5
(compiled 2022.04.07 svn.rca3783a0 for OlexSys, GUI svn.r6498)
;
_audit_update_record
;
2022-10-10 deposited with the CCDC.	2022-12-08 downloaded from the CCDC.
;
_cell_angle_alpha 102.84(3)
_cell_angle_beta 94.37(2)
_cell_angle_gamma 117.329(10)
_cell_formula_units_Z 2
_cell_length_a 7.7049(9)
_cell_length_b 8.1609(17)
_cell_length_c 10.0105(16)
_cell_measurement_reflns_used 1152
_cell_measurement_temperature 173
_cell_measurement_theta_max 25.30
_cell_measurement_theta_min 2.10
_cell_volume 533.5(2)
_computing_cell_refinement 'CrystalClear-SM Expert 2.1 b45'
_computing_data_collection 'CrystalClear-SM Expert 2.1 b45 (Rigaku OD, 2015)'
_computing_data_reduction 'CrystalClear-SM Expert 2.1 b45'
_computing_molecular_graphics 'Olex2 1.5 (Dolomanov et al., 2009)'
_computing_publication_material 'Olex2 1.5 (Dolomanov et al., 2009)'
_computing_structure_refinement 'SHELXL Version 2018/3 (Sheldrick, 2015)'
_computing_structure_solution 'SIR2011 (Burla, et al., 2012)'
_diffrn_ambient_temperature 173
_diffrn_detector 'hybrid photon counting detector'
_diffrn_detector_area_resol_mean 5.814
_diffrn_measured_fraction_theta_full 0.992
_diffrn_measured_fraction_theta_max 0.989
_diffrn_measurement_device 'AFC10: Fixed \c 3 circle'
_diffrn_measurement_device_type 'Rigaku XtaLAB P200K'
_diffrn_measurement_method \w
_diffrn_measurement_specimen_support Loop
_diffrn_radiation_monochromator 'Rigaku Osmic Confocal Optical System'
_diffrn_radiation_probe x-ray
_diffrn_radiation_type 'Mo K\a'
_diffrn_radiation_wavelength 0.71073
_diffrn_reflns_av_R_equivalents 0.0452
_diffrn_reflns_av_unetI/netI 0.0288
_diffrn_reflns_Laue_measured_fraction_full 0.992
_diffrn_reflns_Laue_measured_fraction_max 0.989
_diffrn_reflns_limit_h_max 9
_diffrn_reflns_limit_h_min -9
_diffrn_reflns_limit_k_max 9
_diffrn_reflns_limit_k_min -9
_diffrn_reflns_limit_l_max 12
_diffrn_reflns_limit_l_min -12
_diffrn_reflns_number 10852
_diffrn_reflns_point_group_measured_fraction_full 0.992
_diffrn_reflns_point_group_measured_fraction_max 0.989
_diffrn_reflns_theta_full 25.242
_diffrn_reflns_theta_max 25.383
_diffrn_reflns_theta_min 3.021
_diffrn_source 'Rotating Anode'
_diffrn_source_current 66.0
_diffrn_source_power 2.97
_diffrn_source_type 'Rigaku FR-X'
_diffrn_source_voltage 45.0
_diffrn_standards_number 0
_exptl_absorpt_coefficient_mu 0.087
_exptl_absorpt_correction_T_max 0.999
_exptl_absorpt_correction_T_min 0.825
_exptl_absorpt_correction_type multi-scan
_exptl_absorpt_process_details 'REQAB (Rigaku, 1998)'
_exptl_crystal_colour yellow
_exptl_crystal_colour_primary yellow
_exptl_crystal_density_diffrn 1.200
_exptl_crystal_density_method 'not measured'
_exptl_crystal_description platelet
_exptl_crystal_F_000 210
_exptl_crystal_recrystallization_method 'Re-crystallisation from solvent: Water'
_exptl_crystal_size_max 0.14
_exptl_crystal_size_mid 0.06
_exptl_crystal_size_min 0.01
_refine_diff_density_max 0.401
_refine_diff_density_min -0.188
_refine_diff_density_rms 0.043
_refine_ls_extinction_coef 0.039(10)
_refine_ls_extinction_expression Fc^*^=kFc[1+0.001xFc^2^\l^3^/sin(2\q)]^-1/4^
_refine_ls_extinction_method 'SHELXL-2018/3 (Sheldrick 2018)'
_refine_ls_goodness_of_fit_ref 1.125
_refine_ls_hydrogen_treatment mixed
_refine_ls_matrix_type full
_refine_ls_number_parameters 145
_refine_ls_number_reflns 1942
_refine_ls_number_restraints 12
_refine_ls_restrained_S_all 1.133
_refine_ls_R_factor_all 0.0731
_refine_ls_R_factor_gt 0.0578
_refine_ls_shift/su_max 0.000
_refine_ls_shift/su_mean 0.000
_refine_ls_structure_factor_coef Fsqd
_refine_ls_weighting_details 'w = 1/[\s^2^(Fo^2^)+(0.0532P)^2^+0.3761P] where P=(Fo^2^+2Fc^2^)/3'
_refine_ls_weighting_scheme calc
_refine_ls_wR_factor_gt 0.1420
_refine_ls_wR_factor_ref 0.1494
_reflns_Friedel_coverage 0.000
_reflns_number_gt 1538
_reflns_number_total 1942
_reflns_threshold_expression 'I > 2\s(I)'
_cod_data_source_file d2ob01863b2.cif
_cod_data_source_block 8-9
_cod_depositor_comments
;
The following automatic conversions were performed:

data item '_diffrn_radiation_probe' value 'X-ray' was changed to
'x-ray' in accordance with the
/home/data/users/saulius/crontab/automatic-downloads/rss-feeds/RSC/lib/dictionaries/cif_core.dic
dictionary named 'cif_core.dic' version 2.4.2 last updated on
2011-04-26.

Automatic conversion script
Id: cif_fix_values 7556 2019-12-06 15:28:31Z antanas 

 Adding full bibliography for 7159031--7159038.cif.
;
_cod_original_cell_volume 533.55(17)
_cod_original_sg_symbol_H-M P-1
_cod_database_code 7159037
_shelx_shelxl_version_number 2018/3
_shelx_space_group_comment
;
The symmetry employed for this shelxl refinement is uniquely defined
by the following loop, which should always be used as a source of
symmetry information in preference to the above space-group names.
They are only intended as comments.
;
_shelx_estimated_absorpt_t_max 0.999
_shelx_estimated_absorpt_t_min 0.988
_olex2_refinement_description
;
1. Fixed Uiso
 At 1.2 times of:
  All C(H) groups, All C(H,H,H) groups, All N(H) groups
 At 1.5 times of:
  All N(H,H) groups, All O(H,H) groups
2. Restrained distances
 O11-H11A = O11-H11B = N8-H8A = N8-H8B
 0.98 with sigma of 0.02
 H11A-H11B
 1.6 with sigma of 0.04
 N1-O1
 1.27 with sigma of 0.01
3. Uiso/Uaniso restraints and constraints
N1 \\sim O1: within 2A with sigma of 0.04 and sigma for terminal atoms of 0.08
within 2A
4. Others
 Sof(H1)=1-FVAR(1)
 Sof(O1)=FVAR(1)
5.a Aromatic/amide H refined with riding coordinates:
 N1(H1), C4(H4)
5.b Idealised Me refined as rotating group:
 C6(H6A,H6B,H6C), C7(H7A,H7B,H7C), C9(H9A,H9B,H9C), C10(H10A,H10B,H10C)
;

loop_
_space_group_symop_operation_xyz
'x, y, z'
'-x, -y, -z'

loop_
_atom_site_label
_atom_site_type_symbol
_atom_site_fract_x
_atom_site_fract_y
_atom_site_fract_z
_atom_site_U_iso_or_equiv
_atom_site_adp_type
_atom_site_occupancy
_atom_site_site_symmetry_order
_atom_site_calc_flag
_atom_site_refinement_flags_posn
_atom_site_refinement_flags_adp
_atom_site_refinement_flags_occupancy
_atom_site_disorder_assembly
_atom_site_disorder_group
O1 O 0.4361(5) 0.9652(5) 0.3758(4) 0.0407(17) Uani 0.437(8) 1 d D U P A 1
O8 O 0.2046(2) 0.2363(2) 0.10092(19) 0.0416(5) Uani 1 1 d . . . . .
O11 O 0.5263(3) 0.1668(4) 0.1979(3) 0.0802(8) Uani 1 1 d D . . . .
H11A H 0.521(7) 0.161(7) 0.296(3) 0.120 Uiso 1 1 d D U . . .
H11B H 0.432(6) 0.209(6) 0.179(4) 0.120 Uiso 1 1 d D U . . .
N1 N 0.3044(3) 0.7992(3) 0.3271(2) 0.0382(5) Uani 1 1 d D U . . .
H1 H 0.412716 0.932818 0.364164 0.046 Uiso 0.563(8) 1 calc R U P A 2
N8 N -0.1200(3) 0.1355(3) 0.1034(2) 0.0411(6) Uani 1 1 d D . . . .
H8A H -0.154(4) 0.009(3) 0.046(3) 0.062 Uiso 1 1 d D U . . .
H8B H -0.221(4) 0.163(4) 0.133(3) 0.062 Uiso 1 1 d D U . . .
C2 C 0.3347(3) 0.6357(3) 0.2579(3) 0.0350(6) Uani 1 1 d . . . . .
C3 C 0.1209(3) 0.4709(3) 0.2154(2) 0.0325(5) Uani 1 1 d . . . . .
C4 C -0.0061(3) 0.5293(3) 0.2569(3) 0.0371(6) Uani 1 1 d . . . . .
H4 H -0.146248 0.446144 0.239258 0.045 Uiso 1 1 calc R U . . .
C5 C 0.0934(3) 0.7388(3) 0.3340(3) 0.0352(6) Uani 1 1 d . . . . .
C6 C 0.4307(4) 0.6777(4) 0.1339(3) 0.0533(8) Uani 1 1 d . . . . .
H6A H 0.559093 0.797279 0.166405 0.064 Uiso 1 1 calc R U . . .
H6B H 0.342721 0.691774 0.066867 0.064 Uiso 1 1 calc R U . . .
H6C H 0.452335 0.571071 0.088467 0.064 Uiso 1 1 calc R U . . .
C7 C 0.4648(4) 0.6083(4) 0.3643(3) 0.0502(7) Uani 1 1 d . . . . .
H7A H 0.395344 0.573732 0.440149 0.060 Uiso 1 1 calc R U . . .
H7B H 0.591647 0.728503 0.403037 0.060 Uiso 1 1 calc R U . . .
H7C H 0.490902 0.505084 0.318067 0.060 Uiso 1 1 calc R U . . .
C8 C 0.0716(3) 0.2712(3) 0.1362(2) 0.0352(6) Uani 1 1 d . . . . .
C9 C 0.0680(4) 0.7730(4) 0.4859(3) 0.0460(7) Uani 1 1 d . . . . .
H9A H 0.142830 0.911440 0.534542 0.055 Uiso 1 1 calc R U . . .
H9B H 0.118718 0.705369 0.532590 0.055 Uiso 1 1 calc R U . . .
H9C H -0.073782 0.724186 0.488043 0.055 Uiso 1 1 calc R U . . .
C10 C 0.0222(4) 0.8487(4) 0.2607(3) 0.0478(7) Uani 1 1 d . . . . .
H10A H 0.098689 0.986679 0.310705 0.057 Uiso 1 1 calc R U . . .
H10B H -0.119931 0.802383 0.260260 0.057 Uiso 1 1 calc R U . . .
H10C H 0.042128 0.827799 0.164181 0.057 Uiso 1 1 calc R U . . .

loop_
_atom_site_aniso_label
_atom_site_aniso_U_11
_atom_site_aniso_U_22
_atom_site_aniso_U_33
_atom_site_aniso_U_23
_atom_site_aniso_U_13
_atom_site_aniso_U_12
O1 0.030(2) 0.030(3) 0.045(3) 0.0007(18) 0.0042(17) 0.0065(19)
O8 0.0340(9) 0.0340(9) 0.0538(11) 0.0025(8) 0.0092(8) 0.0188(8)
O11 0.0357(12) 0.0752(16) 0.118(2) 0.0032(15) 0.0100(13) 0.0294(11)
N1 0.0323(11) 0.0322(12) 0.0473(12) 0.0040(9) 0.0096(9) 0.0167(10)
N8 0.0316(11) 0.0311(11) 0.0520(14) 0.0025(10) 0.0085(9) 0.0127(10)
C2 0.0283(12) 0.0314(12) 0.0435(14) 0.0059(10) 0.0092(10) 0.0152(10)
C3 0.0286(12) 0.0321(13) 0.0342(13) 0.0071(10) 0.0064(9) 0.0138(10)
C4 0.0277(12) 0.0358(14) 0.0421(14) 0.0046(11) 0.0070(10) 0.0141(11)
C5 0.0298(12) 0.0329(13) 0.0417(14) 0.0060(10) 0.0100(10) 0.0163(10)
C6 0.0531(17) 0.0393(15) 0.0634(19) 0.0113(13) 0.0301(14) 0.0183(13)
C7 0.0381(14) 0.0396(15) 0.0638(18) 0.0042(13) -0.0052(13) 0.0188(12)
C8 0.0318(13) 0.0330(13) 0.0385(14) 0.0060(10) 0.0066(10) 0.0161(11)
C9 0.0421(15) 0.0422(15) 0.0470(16) 0.0056(12) 0.0135(12) 0.0177(12)
C10 0.0418(15) 0.0480(16) 0.0585(17) 0.0154(13) 0.0125(13) 0.0256(13)

loop_
_atom_type_symbol
_atom_type_description
_atom_type_scat_dispersion_real
_atom_type_scat_dispersion_imag
_atom_type_scat_source
C C 0.0033 0.0016 'International Tables Vol C Tables 4.2.6.8 and 6.1.1.4'
H H 0.0000 0.0000 'International Tables Vol C Tables 4.2.6.8 and 6.1.1.4'
N N 0.0061 0.0033 'International Tables Vol C Tables 4.2.6.8 and 6.1.1.4'
O O 0.0106 0.0060 'International Tables Vol C Tables 4.2.6.8 and 6.1.1.4'

loop_
_geom_angle_atom_site_label_1
_geom_angle_atom_site_label_2
_geom_angle_atom_site_label_3
_geom_angle
_geom_angle_site_symmetry_1
_geom_angle_site_symmetry_3
_geom_angle_publ_flag
H11A O11 H11B 102(3) . . ?
O1 N1 C2 124.9(3) . . ?
O1 N1 C5 122.2(3) . . ?
C2 N1 H1 123.6 . . ?
C5 N1 H1 123.6 . . ?
C5 N1 C2 112.85(18) . . ?
H8A N8 H8B 121(3) . . ?
C8 N8 H8A 117.7(18) . . ?
C8 N8 H8B 121.3(19) . . ?
N1 C2 C3 100.88(17) . . ?
N1 C2 C6 109.1(2) . . ?
N1 C2 C7 109.2(2) . . ?
C3 C2 C7 112.6(2) . . ?
C6 C2 C3 113.1(2) . . ?
C6 C2 C7 111.4(2) . . ?
C4 C3 C2 111.6(2) . . ?
C4 C3 C8 127.0(2) . . ?
C8 C3 C2 121.43(19) . . ?
C3 C4 H4 123.4 . . ?
C3 C4 C5 113.2(2) . . ?
C5 C4 H4 123.4 . . ?
N1 C5 C4 101.42(18) . . ?
N1 C5 C9 110.8(2) . . ?
N1 C5 C10 109.7(2) . . ?
C4 C5 C9 112.0(2) . . ?
C4 C5 C10 112.2(2) . . ?
C10 C5 C9 110.4(2) . . ?
C2 C6 H6A 109.5 . . ?
C2 C6 H6B 109.5 . . ?
C2 C6 H6C 109.5 . . ?
H6A C6 H6B 109.5 . . ?
H6A C6 H6C 109.5 . . ?
H6B C6 H6C 109.5 . . ?
C2 C7 H7A 109.5 . . ?
C2 C7 H7B 109.5 . . ?
C2 C7 H7C 109.5 . . ?
H7A C7 H7B 109.5 . . ?
H7A C7 H7C 109.5 . . ?
H7B C7 H7C 109.5 . . ?
O8 C8 N8 122.0(2) . . ?
O8 C8 C3 120.7(2) . . ?
N8 C8 C3 117.4(2) . . ?
C5 C9 H9A 109.5 . . ?
C5 C9 H9B 109.5 . . ?
C5 C9 H9C 109.5 . . ?
H9A C9 H9B 109.5 . . ?
H9A C9 H9C 109.5 . . ?
H9B C9 H9C 109.5 . . ?
C5 C10 H10A 109.5 . . ?
C5 C10 H10B 109.5 . . ?
C5 C10 H10C 109.5 . . ?
H10A C10 H10B 109.5 . . ?
H10A C10 H10C 109.5 . . ?
H10B C10 H10C 109.5 . . ?

loop_
_geom_bond_atom_site_label_1
_geom_bond_atom_site_label_2
_geom_bond_distance
_geom_bond_site_symmetry_2
_geom_bond_publ_flag
O1 N1 1.213(4) . ?
O8 C8 1.239(3) . ?
O11 H11A 0.995(19) . ?
O11 H11B 0.956(19) . ?
N1 H1 0.9800 . ?
N1 C2 1.489(3) . ?
N1 C5 1.479(3) . ?
N8 H8A 0.963(18) . ?
N8 H8B 0.957(18) . ?
N8 C8 1.333(3) . ?
C2 C3 1.519(3) . ?
C2 C6 1.517(4) . ?
C2 C7 1.530(4) . ?
C3 C4 1.327(3) . ?
C3 C8 1.496(3) . ?
C4 H4 0.9500 . ?
C4 C5 1.492(3) . ?
C5 C9 1.528(4) . ?
C5 C10 1.526(4) . ?
C6 H6A 0.9800 . ?
C6 H6B 0.9800 . ?
C6 H6C 0.9800 . ?
C7 H7A 0.9800 . ?
C7 H7B 0.9800 . ?
C7 H7C 0.9800 . ?
C9 H9A 0.9800 . ?
C9 H9B 0.9800 . ?
C9 H9C 0.9800 . ?
C10 H10A 0.9800 . ?
C10 H10B 0.9800 . ?
C10 H10C 0.9800 . ?

loop_
_geom_hbond_atom_site_label_D
_geom_hbond_atom_site_label_H
_geom_hbond_atom_site_label_A
_geom_hbond_distance_DH
_geom_hbond_distance_HA
_geom_hbond_distance_DA
_geom_hbond_angle_DHA
_geom_hbond_site_symmetry_A
_geom_hbond_publ_flag
O11 H11A O1 0.995(19) 1.82(4) 2.608(5) 134(4) 1_545 yes
O11 H11B O8 0.956(19) 1.99(2) 2.928(3) 166(4) . yes
N8 H8A O8 0.963(18) 2.053(19) 3.006(3) 170(3) 2 yes
N8 H8B O11 0.957(18) 2.107(19) 3.052(3) 169(3) 1_455 yes

loop_
_geom_torsion_atom_site_label_1
_geom_torsion_atom_site_label_2
_geom_torsion_atom_site_label_3
_geom_torsion_atom_site_label_4
_geom_torsion
_geom_torsion_site_symmetry_1
_geom_torsion_site_symmetry_2
_geom_torsion_site_symmetry_3
_geom_torsion_site_symmetry_4
_geom_torsion_publ_flag
O1 N1 C2 C3 -178.0(3) . . . . ?
O1 N1 C2 C6 -58.7(4) . . . . ?
O1 N1 C2 C7 63.2(4) . . . . ?
O1 N1 C5 C4 177.9(3) . . . . ?
O1 N1 C5 C9 -63.1(4) . . . . ?
O1 N1 C5 C10 59.0(4) . . . . ?
N1 C2 C3 C4 -1.7(3) . . . . ?
N1 C2 C3 C8 178.2(2) . . . . ?
C2 N1 C5 C4 -3.3(3) . . . . ?
C2 N1 C5 C9 115.8(2) . . . . ?
C2 N1 C5 C10 -122.1(2) . . . . ?
C2 C3 C4 C5 -0.3(3) . . . . ?
C2 C3 C8 O8 -1.4(4) . . . . ?
C2 C3 C8 N8 179.9(2) . . . . ?
C3 C4 C5 N1 2.1(3) . . . . ?
C3 C4 C5 C9 -116.0(2) . . . . ?
C3 C4 C5 C10 119.1(2) . . . . ?
C4 C3 C8 O8 178.4(2) . . . . ?
C4 C3 C8 N8 -0.2(4) . . . . ?
C5 N1 C2 C3 3.1(2) . . . . ?
C5 N1 C2 C6 122.5(2) . . . . ?
C5 N1 C2 C7 -115.6(2) . . . . ?
C6 C2 C3 C4 -118.1(2) . . . . ?
C6 C2 C3 C8 61.8(3) . . . . ?
C7 C2 C3 C4 114.5(2) . . . . ?
C7 C2 C3 C8 -65.6(3) . . . . ?
C8 C3 C4 C5 179.9(2) . . . . ?
